data_2210762
loop_
_publ_author_name
'Choi, Hong Dae'
'Woo, Hyun Mi'
'Seo,  Pil Ja'
'Son, Byeng Wha'
'Lee, Uk'

_publ_section_title
;
 5-(4-Bromophenyl)-2-methyl-3-methylsulfanyl-1-benzofuran
;
_journal_coeditor_code RZ2062
_journal_issue 10
_journal_name_full 'Acta Crystallographica Section E'
_journal_page_first o4253
_journal_page_last o4254
_journal_paper_doi 10.1107/S1600536806034441
_journal_volume 62
_journal_year 2006
_chemical_formula_iupac 'C16 H13 Br O S'
_chemical_formula_moiety 'C16 H13 Br O S'
_chemical_formula_sum 'C16 H13 Br O S'
_chemical_formula_weight 333.23
_chemical_name_systematic
;
5-(4-Bromophenyl)-2-methyl-3-methylsulfanyl-1-benzofuran
;
_space_group_IT_number 14
_symmetry_cell_setting monoclinic
_symmetry_space_group_name_Hall '-P 2ybc'
_symmetry_space_group_name_H-M 'P 1 21/c 1'
_atom_sites_solution_hydrogens geom
_atom_sites_solution_primary direct
_atom_sites_solution_secondary difmap
_audit_creation_method SHELXL-97
_cell_angle_alpha 90.00
_cell_angle_beta 99.4410(10)
_cell_angle_gamma 90.00
_cell_formula_units_Z 4
_cell_length_a 11.4244(8)
_cell_length_b 7.8195(5)
_cell_length_c 15.9340(10)
_cell_measurement_reflns_used 4422
_cell_measurement_temperature 120(2)
_cell_measurement_theta_max 28.07
_cell_measurement_theta_min 2.39
_cell_volume 1404.15(16)
_computing_cell_refinement 'SAINT (Bruker, 1997)'
_computing_data_collection 'SMART (Bruker, 1997)'
_computing_data_reduction SAINT
_computing_molecular_graphics 'ORTEP-3 (Farrugia, 1997) and DIAMOND (Brandenburg, 1998)'
_computing_publication_material SHELXL97
_computing_structure_refinement 'SHELXL97 (Sheldrick, 1997)'
_computing_structure_solution 'SHELXS97 (Sheldrick, 1997)'
_diffrn_ambient_temperature 120(2)
_diffrn_detector_area_resol_mean 10.00
_diffrn_measured_fraction_theta_full 0.997
_diffrn_measured_fraction_theta_max 0.997
_diffrn_measurement_device_type 'Bruker SMART CCD'
_diffrn_measurement_method '\f and \w'
_diffrn_radiation_monochromator graphite
_diffrn_radiation_source 'fine-focus sealed tube'
_diffrn_radiation_type MoK\a
_diffrn_radiation_wavelength 0.71073
_diffrn_reflns_av_R_equivalents 0.0363
_diffrn_reflns_av_sigmaI/netI 0.0296
_diffrn_reflns_limit_h_max 14
_diffrn_reflns_limit_h_min -12
_diffrn_reflns_limit_k_max 9
_diffrn_reflns_limit_k_min -5
_diffrn_reflns_limit_l_max 20
_diffrn_reflns_limit_l_min -20
_diffrn_reflns_number 8283
_diffrn_reflns_theta_full 27.00
_diffrn_reflns_theta_max 27.00
_diffrn_reflns_theta_min 1.81
_exptl_absorpt_coefficient_mu 3.064
_exptl_absorpt_correction_T_max 0.3480
_exptl_absorpt_correction_T_min 0.1930
_exptl_absorpt_correction_type multi-scan
_exptl_absorpt_process_details '(SADABS; Sheldrick, 1999)'
_exptl_crystal_colour colourless
_exptl_crystal_density_diffrn 1.576
_exptl_crystal_density_method 'not measured'
_exptl_crystal_description block
_exptl_crystal_F_000 672
_exptl_crystal_size_max 0.60
_exptl_crystal_size_mid 0.35
_exptl_crystal_size_min 0.35
_refine_diff_density_max 0.332
_refine_diff_density_min -0.618
_refine_ls_extinction_method none
_refine_ls_goodness_of_fit_ref 1.063
_refine_ls_hydrogen_treatment constr
_refine_ls_matrix_type full
_refine_ls_number_parameters 174
_refine_ls_number_reflns 3058
_refine_ls_number_restraints 0
_refine_ls_restrained_S_all 1.063
_refine_ls_R_factor_all 0.0367
_refine_ls_R_factor_gt 0.0285
_refine_ls_shift/su_max 0.000
_refine_ls_shift/su_mean 0.000
_refine_ls_structure_factor_coef Fsqd
_refine_ls_weighting_details 'calc w=1/[\s^2^(Fo^2^)+(0.0414P)^2^] where P=(Fo^2^+2Fc^2^)/3'
_refine_ls_weighting_scheme calc
_refine_ls_wR_factor_gt 0.0704
_refine_ls_wR_factor_ref 0.0732
_reflns_number_gt 2559
_reflns_number_total 3058
_reflns_threshold_expression I>2\s(I)
_cod_data_source_file rz2062.cif
_cod_data_source_block I
_cod_original_sg_symbol_Hall '-p 2ybc'
_cod_original_sg_symbol_H-M 'P 21/c'
_cod_database_code 2210762
_cod_database_fobs_code 2210762

loop_
_symmetry_equiv_pos_as_xyz
'x, y, z'
'-x, y+1/2, -z+1/2'
'-x, -y, -z'
'x, -y-1/2, z-1/2'

loop_
_atom_site_type_symbol
_atom_site_label
_atom_site_fract_x
_atom_site_fract_y
_atom_site_fract_z
_atom_site_U_iso_or_equiv
_atom_site_adp_type
_atom_site_calc_flag
_atom_site_refinement_flags
_atom_site_occupancy
Br Br 0.461557(19) 0.47770(3) 0.243584(13) 0.03749(9) Uani d . 1
S S 1.22121(5) 0.99648(6) 0.53221(3) 0.02846(13) Uani d . 1
O O 1.36259(11) 0.58506(17) 0.44406(8) 0.0288(3) Uani d . 1
C C1 0.62777(19) 0.5022(2) 0.27806(13) 0.0273(4) Uani d . 1
C C2 0.70376(19) 0.4566(3) 0.22250(12) 0.0325(4) Uani d . 1
H H2 0.6736 0.4154 0.1685 0.039 Uiso calc R 1
C C3 0.82478(19) 0.4728(2) 0.24795(12) 0.0302(4) Uani d . 1
H H3 0.8756 0.4422 0.2105 0.036 Uiso calc R 1
C C4 0.87289(18) 0.5344(2) 0.32907(11) 0.0254(4) Uani d . 1
C C5 0.79343(17) 0.5808(2) 0.38319(11) 0.0256(4) Uani d . 1
H H5 0.8230 0.6224 0.4372 0.031 Uiso calc R 1
C C6 0.67168(17) 0.5662(2) 0.35837(11) 0.0275(4) Uani d . 1
H H6 0.6202 0.5989 0.3950 0.033 Uiso calc R 1
C C7 1.00273(17) 0.5456(2) 0.35767(11) 0.0255(4) Uani d . 1
C C8 1.07890(18) 0.4173(2) 0.33403(11) 0.0294(4) Uani d . 1
H H8 1.0457 0.3277 0.2998 0.035 Uiso calc R 1
C C9 1.19997(18) 0.4203(3) 0.35975(12) 0.0303(4) Uani d . 1
H H9 1.2489 0.3352 0.3440 0.036 Uiso calc R 1
C C10 1.24519(17) 0.5574(2) 0.41061(11) 0.0263(4) Uani d . 1
C C11 1.36592(16) 0.7351(2) 0.49087(11) 0.0259(4) Uani d . 1
C C12 1.25550(16) 0.8018(2) 0.48722(11) 0.0242(4) Uani d . 1
C C13 1.17421(16) 0.6863(2) 0.43554(10) 0.0234(4) Uani d . 1
C C14 1.05175(16) 0.6801(2) 0.40936(11) 0.0250(4) Uani d . 1
H H14 1.0032 0.7647 0.4261 0.030 Uiso calc R 1
C C15 1.48489(16) 0.7870(3) 0.53517(13) 0.0328(5) Uani d . 1
H H15A 1.4779 0.8885 0.5678 0.049 Uiso calc R 1
H H15B 1.5356 0.8093 0.4940 0.049 Uiso calc R 1
H H15C 1.5183 0.6966 0.5724 0.049 Uiso calc R 1
C C16 1.1608(2) 0.9218(3) 0.62393(13) 0.0409(5) Uani d . 1
H H16A 1.0867 0.8648 0.6053 0.061 Uiso calc R 1
H H16B 1.1482 1.0176 0.6591 0.061 Uiso calc R 1
H H16C 1.2156 0.8436 0.6560 0.061 Uiso calc R 1

loop_
_atom_site_aniso_label
_atom_site_aniso_U_11
_atom_site_aniso_U_22
_atom_site_aniso_U_33
_atom_site_aniso_U_12
_atom_site_aniso_U_13
_atom_site_aniso_U_23
Br 0.02895(13) 0.04354(16) 0.03840(14) -0.00378(9) 0.00082(9) 0.00292(9)
S 0.0318(3) 0.0200(2) 0.0336(3) 0.00228(18) 0.0054(2) -0.00196(17)
O 0.0277(7) 0.0277(7) 0.0312(7) 0.0055(6) 0.0052(6) -0.0038(5)
C1 0.0269(10) 0.0240(10) 0.0302(10) -0.0022(7) 0.0019(8) 0.0036(7)
C2 0.0375(12) 0.0332(11) 0.0263(9) -0.0012(9) 0.0036(8) -0.0054(8)
C3 0.0322(11) 0.0335(11) 0.0259(9) 0.0002(8) 0.0082(8) -0.0041(8)
C4 0.0311(10) 0.0196(9) 0.0258(9) -0.0001(8) 0.0056(8) 0.0000(7)
C5 0.0326(10) 0.0217(10) 0.0223(8) 0.0002(8) 0.0042(8) -0.0017(7)
C6 0.0313(11) 0.0252(10) 0.0273(9) 0.0028(8) 0.0088(8) -0.0001(7)
C7 0.0290(10) 0.0244(9) 0.0243(9) 0.0004(8) 0.0074(8) 0.0020(7)
C8 0.0337(11) 0.0252(10) 0.0307(9) -0.0022(8) 0.0093(8) -0.0065(8)
C9 0.0337(11) 0.0258(10) 0.0331(10) 0.0043(8) 0.0103(8) -0.0053(8)
C10 0.0281(10) 0.0264(10) 0.0247(9) 0.0027(8) 0.0052(8) 0.0012(7)
C11 0.0309(10) 0.0222(10) 0.0247(9) 0.0024(8) 0.0054(8) 0.0005(7)
C12 0.0282(10) 0.0217(9) 0.0227(8) 0.0027(7) 0.0044(7) 0.0016(7)
C13 0.0283(10) 0.0208(9) 0.0214(8) 0.0025(7) 0.0057(7) 0.0024(7)
C14 0.0294(10) 0.0209(9) 0.0253(9) 0.0044(7) 0.0065(8) 0.0013(7)
C15 0.0291(11) 0.0296(11) 0.0390(11) 0.0022(8) 0.0034(9) -0.0010(8)
C16 0.0499(14) 0.0400(13) 0.0361(11) 0.0065(11) 0.0168(10) -0.0016(9)

loop_
_atom_type_symbol
_atom_type_description
_atom_type_scat_dispersion_real
_atom_type_scat_dispersion_imag
_atom_type_scat_source
C C 0.0033 0.0016 'International Tables Vol C Tables 4.2.6.8 and 6.1.1.4'
H H 0.0000 0.0000 'International Tables Vol C Tables 4.2.6.8 and 6.1.1.4'
S S 0.1246 0.1234 'International Tables Vol C Tables 4.2.6.8 and 6.1.1.4'
O O 0.0106 0.0060 'International Tables Vol C Tables 4.2.6.8 and 6.1.1.4'
Br Br -0.2901 2.4595 'International Tables Vol C Tables 4.2.6.8 and 6.1.1.4'

loop_
_geom_angle_atom_site_label_1
_geom_angle_atom_site_label_2
_geom_angle_atom_site_label_3
_geom_angle
_geom_angle_publ_flag
C12 S C16 100.96(9) yes
C10 O C11 106.26(14) yes
C2 C1 C6 120.82(19) ?
C2 C1 Br 119.44(15) yes
C6 C1 Br 119.74(15) yes
C3 C2 C1 119.40(18) ?
C3 C2 H2 120.3 ?
C1 C2 H2 120.3 ?
C2 C3 C4 121.57(19) ?
C2 C3 H3 119.2 ?
C4 C3 H3 119.2 ?
C5 C4 C3 117.44(18) ?
C5 C4 C7 120.91(16) ?
C3 C4 C7 121.63(17) ?
C6 C5 C4 121.67(16) ?
C6 C5 H5 119.2 ?
C4 C5 H5 119.2 ?
C5 C6 C1 119.08(17) ?
C5 C6 H6 120.5 ?
C1 C6 H6 120.5 ?
C14 C7 C8 119.04(18) ?
C14 C7 C4 120.72(17) ?
C8 C7 C4 120.23(17) ?
C9 C8 C7 122.62(17) ?
C9 C8 H8 118.7 ?
C7 C8 H8 118.7 ?
C8 C9 C10 116.44(17) ?
C8 C9 H9 121.8 ?
C10 C9 H9 121.8 ?
O C10 C9 126.26(17) ?
O C10 C13 110.62(16) ?
C9 C10 C13 123.12(18) ?
C12 C11 O 111.00(16) ?
C12 C11 C15 133.53(17) ?
O C11 C15 115.45(15) ?
C11 C12 C13 106.82(16) ?
C11 C12 S 125.74(14) ?
C13 C12 S 127.36(14) ?
C10 C13 C14 119.51(17) ?
C10 C13 C12 105.30(16) ?
C14 C13 C12 135.19(17) ?
C13 C14 C7 119.27(17) ?
C13 C14 H14 120.4 ?
C7 C14 H14 120.4 ?
C11 C15 H15A 109.5 ?
C11 C15 H15B 109.5 ?
H15A C15 H15B 109.5 ?
C11 C15 H15C 109.5 ?
H15A C15 H15C 109.5 ?
H15B C15 H15C 109.5 ?
S C16 H16A 109.5 ?
S C16 H16B 109.5 ?
H16A C16 H16B 109.5 ?
S C16 H16C 109.5 ?
H16A C16 H16C 109.5 ?
H16B C16 H16C 109.5 ?

loop_
_geom_bond_atom_site_label_1
_geom_bond_atom_site_label_2
_geom_bond_distance
_geom_bond_publ_flag
Br C1 1.898(2) yes
S C12 1.7543(18) yes
S C16 1.812(2) yes
O C10 1.377(2) yes
O C11 1.387(2) yes
C1 C2 1.385(3) ?
C1 C6 1.389(3) ?
C2 C3 1.381(3) ?
C2 H2 0.9300 ?
C3 C4 1.404(3) ?
C3 H3 0.9300 ?
C4 C5 1.398(3) ?
C4 C7 1.481(3) ?
C5 C6 1.387(3) ?
C5 H5 0.9300 ?
C6 H6 0.9300 ?
C7 C14 1.395(2) ?
C7 C8 1.419(3) ?
C8 C9 1.377(3) ?
C8 H8 0.9300 ?
C9 C10 1.391(3) ?
C9 H9 0.9300 ?
C10 C13 1.392(2) ?
C11 C12 1.357(2) ?
C11 C15 1.482(2) ?
C12 C13 1.451(2) ?
C13 C14 1.394(2) ?
C14 H14 0.9300 ?
C15 H15A 0.9600 ?
C15 H15B 0.9600 ?
C15 H15C 0.9600 ?
C16 H16A 0.9600 ?
C16 H16B 0.9600 ?
C16 H16C 0.9600 ?

loop_
_geom_hbond_atom_site_label_D
_geom_hbond_atom_site_label_H
_geom_hbond_atom_site_label_A
_geom_hbond_site_symmetry_A
_geom_hbond_distance_DH
_geom_hbond_distance_HA
_geom_hbond_distance_DA
_geom_hbond_angle_DHA
C2 H2 Cg 2_745 0.93 2.83 3.604(3) 141.9

loop_
_cod_related_entry_id
_cod_related_entry_database
_cod_related_entry_code
1 ChemSpider 21127136
